data_1529169
loop_
_publ_author_name
'Ritter, C.'
'Serrate, D.'
'Blasco, J.'
'Morellon, L.'
'de Teresa, J.M.'
'Garcia, J.'
'Ibarra, M.R.'

_publ_section_title
;
 Structural and magnetic details of 3d-element doped Sr2 Fe0.75 T0.25 Mo
 O6
;
_journal_name_full 'Solid State Sciences'
_journal_page_first 419
_journal_page_last 431
_journal_volume 6
_journal_year 2004
_chemical_formula_sum 'Co0.25 Fe0.75 Mo O5.68 Sr1.91'
_chemical_name_systematic
;
Sr1.91 (Fe0.75 Co0.18 Mo0.07) ((Mo0.93 Co0.07) O5.68)
;
_space_group_IT_number 87
_symmetry_space_group_name_Hall '-I 4'
_symmetry_space_group_name_H-M 'I 4/m'
_cell_angle_alpha 90
_cell_angle_beta 90
_cell_angle_gamma 90
_cell_formula_units_Z 2
_cell_length_a 5.5538
_cell_length_b 5.5538
_cell_length_c 7.9076
_cell_volume 243.908
_citation_journal_id_ASTM SSSCFJ
_cod_data_source_file Ritter_SSSCFJ_2004_70.cif
_cod_data_source_block Co0.25Fe0.75Mo1O5.68Sr1.91
_cod_original_cell_volume 243.9075
_cod_original_formula_sum 'Co0.25 Fe0.75 Mo1 O5.68 Sr1.91'
_cod_database_code 1529169

loop_
_symmetry_equiv_pos_as_xyz
x,y,z
-y,x,z
-x,-y,z
y,-x,z
-x,-y,-z
y,-x,-z
x,y,-z
-y,x,-z
x+1/2,y+1/2,z+1/2
-y+1/2,x+1/2,z+1/2
-x+1/2,-y+1/2,z+1/2
y+1/2,-x+1/2,z+1/2
-x+1/2,-y+1/2,-z+1/2
y+1/2,-x+1/2,-z+1/2
x+1/2,y+1/2,-z+1/2
-y+1/2,x+1/2,-z+1/2

loop_
_atom_site_label
_atom_site_type_symbol
_atom_site_fract_x
_atom_site_fract_y
_atom_site_fract_z
_atom_site_occupancy
_atom_site_U_iso_or_equiv
O2 O-2 0 0 0.2564 0.947 0.0
O1 O-2 0.2793 0.2257 0 0.947 0.0
Co2 Co+2 0 0 0 0.18 0.0
Sr1 Sr+2 0 0.5 0.25 0.955 0.0
Mo1 Mo+5 0 0 0.5 0.93 0.0
Mo2 Mo+3 0 0 0 0.07 0.0
Co1 Co+3 0 0 0.5 0.07 0.0
Fe1 Fe+2 0 0 0 0.75 0.0
